data_1545824
loop_
_publ_author_name
'Mir, Niyaz A.'
'Dubey, Ritesh'
'Desiraju, Gautam R.'

_publ_section_title
;
 Four- and five-component molecular solids: crystal engineering strategies
 based on structural inequivalence
;
_journal_issue 2
_journal_name_full IUCrJ
_journal_page_first 96
_journal_page_last 101
_journal_paper_doi 10.1107/S2052252515023945
_journal_volume 3
_journal_year 2016
_chemical_formula_sum 'C46 H50 N4 O4'
_chemical_formula_weight 722.90
_chemical_name_systematic
;
 ?
;
_space_group_crystal_system triclinic
_space_group_IT_number 2
_space_group_name_Hall '-P 1'
_space_group_name_H-M_alt 'P -1'
_symmetry_space_group_name_Hall '-P 1'
_symmetry_space_group_name_H-M 'P -1'
_atom_sites_solution_hydrogens mixed
_cell_angle_alpha 96.506(7)
_cell_angle_beta 96.093(10)
_cell_angle_gamma 90.634(10)
_cell_formula_units_Z 1
_cell_length_a 7.5407(12)
_cell_length_b 8.9198(13)
_cell_length_c 14.284(3)
_cell_measurement_temperature 150(2)
_cell_volume 948.9(3)
_computing_structure_refinement 'SHELXL-2013 (Sheldrick, 2013)'
_diffrn_ambient_temperature 150(2)
_diffrn_measured_fraction_theta_full 0.996
_diffrn_measured_fraction_theta_max 0.992
_diffrn_measurement_device_type 'Rigaku Mercury375R (2x2 bin mode)'
_diffrn_measurement_method 'profile data from \w-scans'
_diffrn_radiation_type MoK\a
_diffrn_radiation_wavelength 0.71073
_diffrn_reflns_av_R_equivalents 0.0933
_diffrn_reflns_av_unetI/netI 0.0753
_diffrn_reflns_Laue_measured_fraction_full 0.996
_diffrn_reflns_Laue_measured_fraction_max 0.992
_diffrn_reflns_limit_h_max 9
_diffrn_reflns_limit_h_min -9
_diffrn_reflns_limit_k_max 11
_diffrn_reflns_limit_k_min -11
_diffrn_reflns_limit_l_max 18
_diffrn_reflns_limit_l_min -18
_diffrn_reflns_number 10144
_diffrn_reflns_point_group_measured_fraction_full 0.996
_diffrn_reflns_point_group_measured_fraction_max 0.992
_diffrn_reflns_theta_full 25.242
_diffrn_reflns_theta_max 27.549
_diffrn_reflns_theta_min 1.443
_diffrn_source 'Sealed Tube'
_exptl_absorpt_coefficient_mu 0.081
_exptl_absorpt_correction_T_max 1.000
_exptl_absorpt_correction_T_min 0.699
_exptl_absorpt_correction_type multi-scan
_exptl_absorpt_process_details 'Jacobson, R. (1998) Private communication'
_exptl_crystal_colour Colorless
_exptl_crystal_density_diffrn 1.265
_exptl_crystal_description Block
_exptl_crystal_F_000 386
_exptl_crystal_size_max 0.480
_exptl_crystal_size_mid 0.380
_exptl_crystal_size_min 0.200
_refine_diff_density_max 0.348
_refine_diff_density_min -0.252
_refine_diff_density_rms 0.065
_refine_ls_extinction_method none
_refine_ls_goodness_of_fit_ref 1.103
_refine_ls_hydrogen_treatment mixed
_refine_ls_matrix_type full
_refine_ls_number_parameters 257
_refine_ls_number_reflns 4338
_refine_ls_number_restraints 0
_refine_ls_restrained_S_all 1.103
_refine_ls_R_factor_all 0.0641
_refine_ls_R_factor_gt 0.0546
_refine_ls_shift/su_max 0.000
_refine_ls_shift/su_mean 0.000
_refine_ls_structure_factor_coef Fsqd
_refine_ls_weighting_details
;
 w=1/[\s^2^(Fo^2^)+(0.0815P)^2^+0.1168P]
 where P=(Fo^2^+2Fc^2^)/3
;
_refine_ls_weighting_scheme calc
_refine_ls_wR_factor_gt 0.1518
_refine_ls_wR_factor_ref 0.1686
_reflns_Friedel_coverage 0.000
_reflns_number_gt 3687
_reflns_number_total 4338
_reflns_threshold_expression 'I > 2\s(I)'
_cod_data_source_file hi5640.cif
_cod_data_source_block MRE_TMP_DPE-II_DP
_cod_depositor_comments
;
The following automatic conversions were performed:

'_exptl_absorpt_correction_type' value 'Multi-scan' changed to
'multi-scan' according to
/home/data/users/saulius/crontab/automatic-downloads/rss-feeds/IUCr/lib/dictionaries/cif_core.dic
dictionary named 'cif_core.dic' version 2.4.2 from 2011-04-26.

Automatic conversion script
Id: cif_fix_values 4973 2017-02-22 13:04:09Z antanas 
;
_cod_database_code 1545824
_shelx_space_group_comment
;
The symmetry employed for this shelxl refinement is uniquely defined
by the following loop, which should always be used as a source of
symmetry information in preference to the above space-group names.
They are only intended as comments.
;
_shelx_estimated_absorpt_t_min 0.962
_shelx_estimated_absorpt_t_max 0.984
_shelxl_version_number 2013-2

loop_
_space_group_symop_operation_xyz
'x, y, z'
'-x, -y, -z'

loop_
_atom_site_label
_atom_site_type_symbol
_atom_site_fract_x
_atom_site_fract_y
_atom_site_fract_z
_atom_site_U_iso_or_equiv
_atom_site_adp_type
_atom_site_occupancy
_atom_site_site_symmetry_order
_atom_site_calc_flag
_atom_site_refinement_flags_posn
_atom_site_refinement_flags_adp
H17A H -0.974(3) 1.577(2) 0.5922(16) 0.042(5) Uiso 1 1 d . .
H17B H -1.060(3) 1.410(2) 0.5722(16) 0.044(5) Uiso 1 1 d . .
O1 O 0.11600(14) 0.74909(12) 0.77875(8) 0.0302(3) Uani 1 1 d . .
H1 H 0.0920 0.6941 0.8200 0.045 Uiso 1 1 calc R U
O2 O -0.13940(14) 1.12835(12) 0.60492(8) 0.0290(3) Uani 1 1 d . .
H2 H -0.2308 1.1812 0.6003 0.044 Uiso 1 1 calc R U
N1 N 0.03319(16) 0.58255(13) 0.92772(9) 0.0237(3) Uani 1 1 d . .
N2 N -0.43670(18) 1.31028(15) 0.58177(10) 0.0306(3) Uani 1 1 d . .
C1 C -0.01229(18) 0.93674(15) 0.68965(9) 0.0214(3) Uani 1 1 d . .
C5 C -0.3232(2) 1.00202(17) 0.70110(11) 0.0283(3) Uani 1 1 d . .
H5 H -0.4226 1.0616 0.6841 0.034 Uiso 1 1 calc R U
C2 C -0.03121(19) 0.83044(15) 0.75275(10) 0.0229(3) Uani 1 1 d . .
C10 C 0.06533(18) 0.64368(15) 1.01830(10) 0.0229(3) Uani 1 1 d . .
C6 C -0.16135(19) 1.02357(15) 0.66531(10) 0.0223(3) Uani 1 1 d . .
C14 C -0.7835(2) 1.42582(16) 0.56229(11) 0.0264(3) Uani 1 1 d . .
C4 C -0.3379(2) 0.89313(18) 0.76166(12) 0.0320(4) Uani 1 1 d . .
H4 H -0.4488 0.8772 0.7854 0.038 Uiso 1 1 calc R U
C9 C -0.03257(19) 0.44054(16) 0.90808(10) 0.0239(3) Uani 1 1 d . .
C11 C 0.1345(2) 0.80387(16) 1.03731(13) 0.0324(4) Uani 1 1 d . .
H11A H 0.1421 0.8449 0.9770 0.049 Uiso 1 1 calc R U
H11B H 0.2533 0.8067 1.0728 0.049 Uiso 1 1 calc R U
H11C H 0.0534 0.8645 1.0745 0.049 Uiso 1 1 calc R U
C7 C 0.1584(2) 0.95655(18) 0.64636(11) 0.0289(3) Uani 1 1 d . .
H7A H 0.2544 0.9047 0.6806 0.043 Uiso 1 1 calc R U
H7B H 0.1892 1.0643 0.6505 0.043 Uiso 1 1 calc R U
H7C H 0.1429 0.9135 0.5797 0.043 Uiso 1 1 calc R U
C12 C -0.4741(2) 1.44699(18) 0.62312(12) 0.0315(3) Uani 1 1 d . .
H12 H -0.3797 1.5055 0.6596 0.038 Uiso 1 1 calc R U
C3 C -0.1933(2) 0.80679(17) 0.78824(12) 0.0295(3) Uani 1 1 d . .
H3 H -0.2045 0.7325 0.8301 0.035 Uiso 1 1 calc R U
C13 C -0.6426(2) 1.50789(17) 0.61567(11) 0.0297(3) Uani 1 1 d . .
H13 H -0.6616 1.6053 0.6469 0.036 Uiso 1 1 calc R U
C17 C -0.9706(2) 1.48507(19) 0.55112(11) 0.0301(3) Uani 1 1 d . .
C8 C -0.0724(2) 0.37784(19) 0.80619(11) 0.0352(4) Uani 1 1 d . .
H8A H -0.0339 0.4511 0.7658 0.053 Uiso 1 1 calc R U
H8B H -0.2010 0.3577 0.7916 0.053 Uiso 1 1 calc R U
H8C H -0.0084 0.2837 0.7945 0.053 Uiso 1 1 calc R U
C15 C -0.7448(2) 1.28487(17) 0.51778(12) 0.0332(4) Uani 1 1 d . .
H15 H -0.8361 1.2247 0.4799 0.040 Uiso 1 1 calc R U
C16 C -0.5724(2) 1.23294(18) 0.52912(13) 0.0345(4) Uani 1 1 d . .
H16 H -0.5490 1.1367 0.4977 0.041 Uiso 1 1 calc R U
C18 C 0.46552(19) 0.42534(17) 0.97548(11) 0.0273(3) Uani 1 1 d . .
C23 C 0.4335(3) 0.3058(2) 1.02619(13) 0.0405(4) Uani 1 1 d . .
H23 H 0.4576 0.3189 1.0933 0.049 Uiso 1 1 calc R U
C20 C 0.3674(3) 0.2601(2) 0.83188(14) 0.0448(4) Uani 1 1 d . .
H20 H 0.3468 0.2451 0.7647 0.054 Uiso 1 1 calc R U
C21 C 0.3333(2) 0.1435(2) 0.88354(14) 0.0391(4) Uani 1 1 d . .
H21 H 0.2877 0.0488 0.8527 0.047 Uiso 1 1 calc R U
C19 C 0.4314(3) 0.39929(19) 0.87692(13) 0.0402(4) Uani 1 1 d . .
H19 H 0.4525 0.4784 0.8399 0.048 Uiso 1 1 calc R U
C22 C 0.3669(3) 0.1670(2) 0.98082(14) 0.0442(5) Uani 1 1 d . .
H22 H 0.3443 0.0876 1.0174 0.053 Uiso 1 1 calc R U

loop_
_atom_site_aniso_label
_atom_site_aniso_U_11
_atom_site_aniso_U_22
_atom_site_aniso_U_33
_atom_site_aniso_U_23
_atom_site_aniso_U_13
_atom_site_aniso_U_12
O1 0.0268(6) 0.0376(6) 0.0297(6) 0.0151(5) 0.0060(4) 0.0097(4)
O2 0.0299(6) 0.0335(6) 0.0265(6) 0.0122(4) 0.0059(4) 0.0087(4)
N1 0.0228(6) 0.0255(6) 0.0233(6) 0.0063(5) 0.0009(5) 0.0023(4)
N2 0.0284(7) 0.0343(7) 0.0305(7) 0.0107(5) 0.0013(5) 0.0077(5)
C1 0.0222(7) 0.0245(6) 0.0170(6) 0.0008(5) 0.0014(5) 0.0006(5)
C5 0.0241(7) 0.0339(7) 0.0284(8) 0.0085(6) 0.0037(6) 0.0087(6)
C2 0.0236(7) 0.0263(6) 0.0190(7) 0.0028(5) 0.0021(5) 0.0036(5)
C10 0.0194(7) 0.0243(6) 0.0247(7) 0.0038(5) 0.0003(5) 0.0029(5)
C6 0.0256(7) 0.0244(6) 0.0164(6) 0.0015(5) 0.0014(5) 0.0019(5)
C14 0.0271(7) 0.0311(7) 0.0216(7) 0.0078(6) 0.0005(5) 0.0041(6)
C4 0.0228(7) 0.0422(8) 0.0341(9) 0.0116(7) 0.0086(6) 0.0048(6)
C9 0.0215(7) 0.0268(7) 0.0230(7) 0.0028(5) 0.0000(5) 0.0024(5)
C11 0.0328(8) 0.0256(7) 0.0382(9) 0.0027(6) 0.0020(7) -0.0037(6)
C7 0.0247(8) 0.0376(8) 0.0258(8) 0.0074(6) 0.0057(6) 0.0019(6)
C12 0.0294(8) 0.0349(8) 0.0293(8) 0.0065(6) -0.0042(6) 0.0005(6)
C3 0.0292(8) 0.0331(7) 0.0294(8) 0.0123(6) 0.0086(6) 0.0043(6)
C13 0.0328(8) 0.0295(7) 0.0251(8) 0.0004(6) -0.0024(6) 0.0055(6)
C17 0.0257(8) 0.0400(8) 0.0251(8) 0.0067(6) 0.0016(6) 0.0080(6)
C8 0.0426(10) 0.0390(8) 0.0220(8) 0.0007(6) -0.0017(6) -0.0021(7)
C15 0.0328(9) 0.0296(7) 0.0342(9) 0.0014(6) -0.0074(6) 0.0027(6)
C16 0.0376(9) 0.0289(7) 0.0356(9) 0.0016(6) -0.0020(7) 0.0087(6)
C18 0.0199(7) 0.0354(8) 0.0265(8) -0.0003(6) 0.0062(5) 0.0046(6)
C23 0.0434(10) 0.0490(10) 0.0292(9) 0.0004(7) 0.0102(7) -0.0166(8)
C20 0.0566(12) 0.0441(9) 0.0304(9) -0.0073(7) 0.0015(8) 0.0055(8)
C21 0.0310(9) 0.0396(9) 0.0440(10) -0.0105(7) 0.0082(7) -0.0018(7)
C19 0.0539(11) 0.0361(8) 0.0297(9) 0.0009(7) 0.0028(8) 0.0057(7)
C22 0.0458(11) 0.0457(9) 0.0419(10) 0.0020(8) 0.0133(8) -0.0160(8)

loop_
_atom_type_symbol
_atom_type_description
_atom_type_scat_dispersion_real
_atom_type_scat_dispersion_imag
_atom_type_scat_source
C C 0.0033 0.0016 'International Tables Vol C Tables 4.2.6.8 and 6.1.1.4'
H H 0.0000 0.0000 'International Tables Vol C Tables 4.2.6.8 and 6.1.1.4'
N N 0.0061 0.0033 'International Tables Vol C Tables 4.2.6.8 and 6.1.1.4'
O O 0.0106 0.0060 'International Tables Vol C Tables 4.2.6.8 and 6.1.1.4'

loop_
_geom_angle_atom_site_label_1
_geom_angle_atom_site_label_2
_geom_angle_atom_site_label_3
_geom_angle
_geom_angle_site_symmetry_1
_geom_angle_site_symmetry_3
C2 O1 H1 109.5 . .
C6 O2 H2 109.5 . .
C10 N1 C9 119.54(12) . .
C12 N2 C16 116.26(13) . .
C2 C1 C6 117.65(12) . .
C2 C1 C7 121.99(12) . .
C6 C1 C7 120.34(12) . .
C4 C5 C6 119.39(13) . .
C4 C5 H5 120.3 . .
C6 C5 H5 120.3 . .
O1 C2 C3 120.89(12) . .
O1 C2 C1 117.58(12) . .
C3 C2 C1 121.53(13) . .
N1 C10 C9 120.25(13) . 2_567
N1 C10 C11 117.98(13) . .
C9 C10 C11 121.76(14) 2_567 .
O2 C6 C5 121.96(12) . .
O2 C6 C1 116.78(12) . .
C5 C6 C1 121.26(13) . .
C13 C14 C15 116.85(14) . .
C13 C14 C17 122.53(14) . .
C15 C14 C17 120.62(14) . .
C5 C4 C3 120.99(14) . .
C5 C4 H4 119.5 . .
C3 C4 H4 119.5 . .
N1 C9 C10 120.20(13) . 2_567
N1 C9 C8 118.06(13) . .
C10 C9 C8 121.72(13) 2_567 .
C10 C11 H11A 109.5 . .
C10 C11 H11B 109.5 . .
H11A C11 H11B 109.5 . .
C10 C11 H11C 109.5 . .
H11A C11 H11C 109.5 . .
H11B C11 H11C 109.5 . .
C1 C7 H7A 109.5 . .
C1 C7 H7B 109.5 . .
H7A C7 H7B 109.5 . .
C1 C7 H7C 109.5 . .
H7A C7 H7C 109.5 . .
H7B C7 H7C 109.5 . .
N2 C12 C13 123.75(15) . .
N2 C12 H12 118.1 . .
C13 C12 H12 118.1 . .
C4 C3 C2 119.15(13) . .
C4 C3 H3 120.4 . .
C2 C3 H3 120.4 . .
C12 C13 C14 119.66(14) . .
C12 C13 H13 120.2 . .
C14 C13 H13 120.2 . .
C14 C17 C17 112.12(16) . 2_386
C14 C17 H17A 108.2(13) . .
C17 C17 H17A 109.2(13) 2_386 .
C14 C17 H17B 110.3(12) . .
C17 C17 H17B 109.5(13) 2_386 .
H17A C17 H17B 107.3(18) . .
C9 C8 H8A 109.5 . .
C9 C8 H8B 109.5 . .
H8A C8 H8B 109.5 . .
C9 C8 H8C 109.5 . .
H8A C8 H8C 109.5 . .
H8B C8 H8C 109.5 . .
C16 C15 C14 119.57(15) . .
C16 C15 H15 120.2 . .
C14 C15 H15 120.2 . .
N2 C16 C15 123.89(14) . .
N2 C16 H16 118.1 . .
C15 C16 H16 118.1 . .
C23 C18 C19 117.03(15) . .
C23 C18 C18 121.25(18) . 2_667
C19 C18 C18 121.72(18) . 2_667
C18 C23 C22 121.44(16) . .
C18 C23 H23 119.3 . .
C22 C23 H23 119.3 . .
C21 C20 C19 120.79(17) . .
C21 C20 H20 119.6 . .
C19 C20 H20 119.6 . .
C22 C21 C20 118.63(16) . .
C22 C21 H21 120.7 . .
C20 C21 H21 120.7 . .
C20 C19 C18 121.36(17) . .
C20 C19 H19 119.3 . .
C18 C19 H19 119.3 . .
C21 C22 C23 120.73(17) . .
C21 C22 H22 119.6 . .
C23 C22 H22 119.6 . .

loop_
_geom_bond_atom_site_label_1
_geom_bond_atom_site_label_2
_geom_bond_distance
_geom_bond_site_symmetry_2
O1 C2 1.3740(17) .
O1 H1 0.8400 .
O2 C6 1.3618(17) .
O2 H2 0.8400 .
N1 C10 1.3419(19) .
N1 C9 1.3436(19) .
N2 C12 1.340(2) .
N2 C16 1.339(2) .
C1 C2 1.3964(19) .
C1 C6 1.4077(19) .
C1 C7 1.5028(19) .
C5 C4 1.383(2) .
C5 C6 1.392(2) .
C5 H5 0.9500 .
C2 C3 1.395(2) .
C10 C9 1.400(2) 2_567
C10 C11 1.5011(19) .
C14 C13 1.390(2) .
C14 C15 1.391(2) .
C14 C17 1.511(2) .
C4 C3 1.387(2) .
C4 H4 0.9500 .
C9 C10 1.400(2) 2_567
C9 C8 1.497(2) .
C11 H11A 0.9800 .
C11 H11B 0.9800 .
C11 H11C 0.9800 .
C7 H7A 0.9800 .
C7 H7B 0.9800 .
C7 H7C 0.9800 .
C12 C13 1.386(2) .
C12 H12 0.9500 .
C3 H3 0.9500 .
C13 H13 0.9500 .
C17 C17 1.534(3) 2_386
C17 H17A 0.96(2) .
C17 H17B 1.04(2) .
C8 H8A 0.9800 .
C8 H8B 0.9800 .
C8 H8C 0.9800 .
C15 C16 1.384(2) .
C15 H15 0.9500 .
C16 H16 0.9500 .
C18 C23 1.388(2) .
C18 C19 1.396(2) .
C18 C18 1.494(3) 2_667
C23 C22 1.393(2) .
C23 H23 0.9500 .
C20 C21 1.379(3) .
C20 C19 1.388(3) .
C20 H20 0.9500 .
C21 C22 1.377(3) .
C21 H21 0.9500 .
C19 H19 0.9500 .
C22 H22 0.9500 .

loop_
_geom_hbond_atom_site_label_D
_geom_hbond_atom_site_label_H
_geom_hbond_atom_site_label_A
_geom_hbond_distance_DH
_geom_hbond_distance_HA
_geom_hbond_distance_DA
_geom_hbond_angle_DHA
O1 H1 N1 0.84 2.01 2.8465(16) 174.0
O2 H2 N2 0.84 1.96 2.7952(17) 175.9
C3 H3 N1 0.95 2.63 3.338(2) 132.2
